data_2000386
loop_
_publ_author_name
'Fackler, Jnr, J. P.'
'L\'opez, C. A.'
'Winpenny, R. E. P.'

_publ_section_title
;
 Structure of tetrakis(triphenylphosphine oxide)lithium
 dibromocuprate(I)
;
_journal_issue 12
_journal_name_full 'Acta Crystallographica Section C'
_journal_page_first 2218
_journal_page_last 2220
_journal_paper_doi 10.1107/S0108270192004396
_journal_volume 48
_journal_year 1992
_chemical_formula_moiety 'C72 H60 Li1 O4 P4,Br2 Cu1'
_chemical_formula_sum 'C72 H60 Br2 Cu Li O4 P4'
_chemical_formula_weight 1343.4
_space_group_IT_number 2
_space_group_name_Hall '-P 1'
_space_group_name_H-M_alt 'P -1'
_symmetry_cell_setting triclinic
_symmetry_space_group_name_Hall '-P 1'
_symmetry_space_group_name_H-M 'P -1'
_cell_angle_alpha 70.20(5)
_cell_angle_beta 69.07(6)
_cell_angle_gamma 63.68(6)
_cell_formula_units_Z 2
_cell_length_a 14.600(10)
_cell_length_b 16.280(10)
_cell_length_c 17.130(10)
_cell_volume 3329(4)
_diffrn_radiation_type Mo
_diffrn_radiation_wavelength 0.71073
_exptl_absorpt_coefficient_mu 1.66
_exptl_crystal_density_diffrn 1.34
_exptl_crystal_F_000 1372
_cod_data_source_file cr0305.cif
_cod_data_source_block cr0305a
_cod_original_cell_volume 3328(5)
_cod_original_formula_sum 'C72 H60 Br2 Cu1 Li1 O4 P4'
_cod_database_code 2000386

loop_
_space_group_symop_id
_space_group_symop_operation_xyz
1 x,y,z
2 -x,-y,-z

loop_
_atom_site_label
_atom_site_fract_x
_atom_site_fract_y
_atom_site_fract_z
_atom_site_U_iso_or_equiv
Li .2501(10) .7361(9) .2535(8) .051(8)
P(1) .0947(2) .7307(2) .45340(10) .0470(10)
O(1) .1710(4) .7242(4) .3696(3) .064(4)
C(12) -.1246(6) .8215(4) .5029(3) .069(6)
C(13) -.2261(6) .8507(4) .4934(3) .077(7)
C(14) -.2412(6) .8293(4) .4277(3) .089(8)
C(15) -.1546(6) .7787(4) .3715(3) .121(9)
C(16) -.0531(6) .7494(4) .3810(3) .098(8)
C(11) -.0381(6) .7708(4) .4467(3) .049(5)
C(22) .2248(6) .5560(7) .5117(4) .086(8)
C(23) .2518(6) .4673(7) .5657(4) .110(9)
C(24) .1744(6) .4414(7) .6330(4) .135(11)
C(25) .0700(6) .5041(7) .6461(4) .180(13)
C(26) .0431(6) .5927(7) .5921(4) .130(9)
C(21) .1205(6) .6187(7) .5248(4) .055(6)
C(32) .0662(4) .8081(4) .5885(5) .060(6)
C(33) .0754(4) .8716(4) .6205(5) .076(7)
C(34) .1210(4) .9363(4) .5651(5) .082(7)
C(35) .1573(4) .9376(4) .4777(5) .086(8)
C(36) .1481(4) .8741(4) .4456(5) .065(6)
C(31) .1025(4) .8094(4) .5011(5) .049(5)
P(2) .2150(2) .9585(2) .1620(2) .060(2)
O(2) .2528(4) .8600(3) .2093(3) .071(4)
C(42) .0151(8) .9587(4) .2326(4) .070(7)
C(43) -.0937(8) .9950(4) .2423(4) .093(9)
C(44) -.1401(8) 1.0768(4) .1865(4) .138(11)
C(45) -.0776(8) 1.1222(4) .1208(4) .199(13)
C(46) .0312(8) 1.0859(4) .1111(4) .162(10)
C(41) .0776(8) 1.0042(4) .1670(4) .073(7)
C(52) .2809(5) .9122(4) .0075(7) .084(8)
C(53) .3341(5) .9159(4) -.0786(7) .112(10)
C(54) .3887(5) .9769(4) -.1206(7) .104(9)
C(55) .3900(5) 1.0343(4) -.0765(7) .091(8)
C(56) .3368(5) 1.0306(4) .0096(7) .075(7)
C(51) .2822(5) .9696(4) .0516(7) .060(6)
C(62) .1745(5) 1.1286(6) .2035(4) .086(7)
C(63) .1971(5) 1.1783(6) .2418(4) .109(10)
C(64) .2811(5) 1.1333(6) .2809(4) .118(11)
C(65) .3424(5) 1.0387(6) .2817(4) .108(10)
C(66) .3198(5) .9890(6) .2433(4) .083(8)
C(61) .2358(5) 1.0339(6) .2042(4) .058(6)
P(3) .1775(2) .6505(2) .15210(10) .0500(10)
O(3) .1790(4) .7184(3) .1910(3) .058(3)
C(72) -.0136(7) .7794(5) .1318(4) .074(7)
C(73) -.1151(7) .8125(5) .1207(3) .095(8)
C(74) -.1548(7) .7501(5) .1178(3) .088(8)
C(75) -.0930(7) .6547(5) .1260(3) .089(8)
C(76) .0085(7) .6216(5) .1370(3) .078(7)
C(71) .0482(7) .6840(5) .1399(3) .054(6)
C(82) .2672(5) .4546(6) .1788(3) .071(6)
C(83) .3000(5) .3652(6) .2306(3) .089(8)
C(84) .2817(5) .3547(6) .3185(3) .085(8)
C(85) .2305(5) .4336(6) .3545(3) .087(8)
C(86) .1976(5) .5230(6) .3027(3) .070(7)
C(81) .2160(5) .5335(6) .2148(3) .050(6)
C(92) .2438(4) .6427(4) -.0213(5) .070(6)
C(93) .3191(4) .6387(4) -.0993(5) .090(8)
C(94) .4184(4) .6360(4) -.1062(5) .098(9)
C(95) .4426(4) .6372(4) -.0349(5) .098(8)
C(96) .3673(4) .6411(4) .0432(5) .079(7)
C(91) .2680(4) .6439(4) .0500(5) .050(6)
P(4) .4990(2) .6233(2) .24240(10) .0510(10)
O(4) .3880(4) .6442(3) .2477(3) .057(3)
C(102) .6730(6) .5948(4) .0979(5) .069(6)
C(103) .7248(6) .6268(4) .0149(5) .085(8)
C(104) .6766(6) .7165(4) -.0308(5) .092(9)
C(105) .5766(6) .7741(4) .0065(5) .091(8)
C(106) .5247(6) .7420(4) .0896(5) .066(7)
C(101) .5729(6) .6524(4) .1353(5) .049(6)
C(112) .4310(5) .7096(5) .3756(5) .091(8)
C(113) .4339(5) .7636(5) .4222(5) .116(9)
C(114) .5138(5) .7995(5) .3935(5) .097(9)
C(115) .5908(5) .7815(5) .3181(5) .097(8)
C(116) .5879(5) .7274(5) .2714(5) .067(6)
C(111) .5080(5) .6915(5) .3002(5) .056(6)
C(122) .6643(6) .4636(6) .2954(4) .085(7)
C(123) .7119(6) .3673(6) .3253(4) .112(9)
C(124) .6572(6) .3082(6) .3449(4) .112(9)
C(125) .5549(6) .3454(6) .3344(4) .092(8)
C(126) .5073(6) .4417(6) .3044(4) .072(7)
C(121) .5620(6) .5008(6) .2849(4) .055(6)
Cu(2) .0 .5000 .0 .128(2)
Br(2) -.03230(10) .39380(10) .11700(10) .1530(10)
Cu(1) .5000 .0 .5000 .125(2)
Br(1) .53520(10) .08500(10) .36970(10) .1600(10)
H(12) -.1142 .8363 .5480 .082
H(13) -.2855 .8853 .5319 .094
H(14) -.3107 .8490 .4210 .107
H(15) -.1645 .7636 .3263 .144
H(16) .0068 .7146 .3424 .115
H(22) .2786 .5728 .4657 .103
H(23) .3231 .4234 .5576 .133
H(24) .1917 .3806 .6709 .164
H(25) .0158 .4871 .6924 .215
H(26) -.0287 .6364 .6006 .157
H(32) .0344 .7639 .6270 .072
H(33) .0502 .8711 .6808 .093
H(34) .1275 .9801 .5870 .098
H(35) .1889 .9818 .4395 .105
H(36) .1732 .8745 .3857 .077
H(42) .0459 .9024 .2713 .084
H(43) -.1377 .9644 .2870 .112
H(44) -.2149 1.1026 .1923 .167
H(45) -.1085 1.1787 .0818 .244
H(46) .0751 1.1166 .0661 .194
H(52) .2433 .8703 .0366 .104
H(53) .3331 .8764 -.1087 .136
H(54) .4252 .9794 -.1798 .128
H(55) .4275 1.0763 -.1056 .110
H(56) .3377 1.0702 .0398 .089
H(62) .1169 1.1588 .1764 .103
H(63) .1544 1.2433 .2409 .128
H(64) .2960 1.1681 .3070 .140
H(65) .4000 1.0084 .3087 .125
H(66) .3625 .9239 .2441 .100
H(72) .0134 .8227 .1337 .087
H(73) -.1578 .8781 .1150 .113
H(74) -.2245 .7725 .1101 .104
H(75) -.1199 .6115 .1240 .107
H(76) .0514 .5560 .1428 .097
H(82) .2795 .4622 .1182 .084
H(83) .3352 .3111 .2055 .109
H(84) .3045 .2932 .3539 .104
H(85) .2180 .4262 .4150 .105
H(86) .1623 .5773 .3277 .083
H(92) .1752 .6448 -.0164 .085
H(93) .3020 .6382 -.1483 .107
H(94) .4699 .6334 -.1599 .116
H(95) .5109 .6351 -.0396 .117
H(96) .3841 .6417 .0923 .097
H(102) .7065 .5330 .1293 .082
H(103) .7938 .5873 -.0109 .100
H(104) .7122 .7386 -.0879 .112
H(105) .5432 .8357 -.0247 .110
H(106) .4559 .7814 .1154 .080
H(112) .3763 .6845 .3951 .109
H(113) .3807 .7756 .4742 .139
H(114) .5153 .8366 .4260 .119
H(115) .6455 .8064 .2987 .116
H(116) .6411 .7153 .2196 .081
H(122) .7018 .5044 .2818 .100
H(123) .7826 .3419 .3323 .136
H(124) .6905 .2419 .3653 .132
H(125) .5177 .3044 .3479 .112
H(126) .4369 .4669 .2975 .087

loop_
_geom_angle_atom_site_label_1
_geom_angle_atom_site_label_2
_geom_angle_atom_site_label_3
_geom_angle
O(1) Li O(2) 109.7(8)
O(2) Li O(3) 108.3(7)
O(2) Li O(4) 111.3(8)
O(1) P(1) C(11) 112.8(3)
C(11) P(1) C(21) 106.6(4)
C(11) P(1) C(31) 107.9(3)
Li O(1) P(1) 169.4(5)
P(1) C(11) C(16) 116.6(2)
O(1) Li O(3) 107.1(8)
O(1) Li O(4) 108.9(7)
O(3) Li O(4) 111.4(8)
O(1) P(1) C(21) 110.7(3)
O(1) P(1) C(31) 110.8(4)
C(21) P(1) C(31) 107.9(4)
P(1) C(11) C(12) 123.4(2)
P(1) C(21) C(22) 116.5(2)
P(1) C(21) C(26) 123.5(2)
P(1) C(31) C(36) 116.5(2)
O(2) P(2) C(51) 111.1(3)
O(2) P(2) C(61) 111.1(4)
C(51) P(2) C(61) 107.9(4)
P(2) C(41) C(42) 117.8(2)
P(2) C(51) C(52) 117.1(3)
P(2) C(61) C(62) 125.9(2)
O(3) P(3) C(71) 110.0(3)
C(71) P(3) C(81) 108.7(4)
C(71) P(3) C(91) 108.5(4)
Li O(3) P(3) 144.7(4)
P(3) C(71) C(76) 124.2(3)
P(3) C(81) C(86) 117.3(3)
P(3) C(91) C(96) 116.3(3)
O(4) P(4) C(111) 111.0(4)
O(4) P(4) C(121) 109.9(4)
C(111) P(4) C(121) 109.5(4)
P(4) C(101) C(102) 125.2(2)
P(4) C(111) C(112) 117.9(2)
P(4) C(121) C(122) 121.9(4)
Br(2) Cu(2) Br(2)* 180.0
P(1) C(31) C(32) 123.5(2)
O(2) P(2) C(41) 113.0(4)
C(41) P(2) C(51) 106.8(4)
C(41) P(2) C(61) 106.7(4)
Li O(2) P(2) 153.6(7)
P(2) C(41) C(46) 122.0(2)
P(2) C(51) C(56) 122.9(3)
P(2) C(61) C(66) 114.0(2)
O(3) P(3) C(81) 112.3(4)
O(3) P(3) C(91) 112.0(4)
C(81) P(3) C(91) 105.1(3)
P(3) C(71) C(72) 115.8(3)
P(3) C(81) C(82) 122.7(2)
P(3) C(91) C(92) 123.7(3)
O(4) P(4) C(101) 112.9(4)
C(101) P(4) C(111) 104.9(4)
C(101) P(4) C(121) 108.4(4)
Li O(4) P(4) 146.8(7)
P(4) C(101) C(106) 114.7(2)
P(4) C(111) C(116) 122.1(2)
P(4) C(121) C(126) 118.1(4)
Br(1) Cu(1) Br(1)* 180.0

loop_
_geom_bond_atom_site_label_1
_geom_bond_atom_site_label_2
_geom_bond_distance
Li O(1) 1.904(13)
Li O(3) 1.89(2)
P(1) O(1) 1.473(5)
P(1) C(21) 1.781(8)
P(2) O(2) 1.479(5)
P(2) C(51) 1.780(10)
P(3) O(3) 1.480(7)
P(3) C(81) 1.787(8)
P(4) O(4) 1.475(6)
P(4) C(111) 1.788(11)
Cu(2) Br(2) 2.2190(10)
Cu(1) Br(1) 2.2090(10)
Li O(2) 1.912(15)
Li O(4) 1.894(12)
P(1) C(11) 1.784(9)
P(1) C(31) 1.796(9)
P(2) C(41) 1.784(11)
P(2) C(61) 1.794(12)
P(3) C(71) 1.789(10)
P(3) C(91) 1.779(8)
P(4) C(101) 1.791(7)
P(4) C(121) 1.794(8)
Cu(2) Br(2)* 2.2200(10)
Cu(1) Br(1)* 2.2090(10)
